data_2237664
loop_
_publ_author_name
'Moreno-Fuquen, Rodolfo'
'Mosquera, Fabricio'
'Ellena, Javier'
'Tenorio, Juan C.'
'De Simone, Carlos A.'

_publ_section_title
;
 2,4,6-Trinitrophenyl 4-chlorobenzoate
;
_journal_coeditor_code LH5591
_journal_issue 4
_journal_name_full 'Acta Crystallographica Section E'
_journal_page_first o570
_journal_paper_doi 10.1107/S1600536813007332
_journal_volume 69
_journal_year 2013
_chemical_formula_iupac 'C13 H6 Cl N3 O8'
_chemical_formula_moiety 'C13 H6 Cl N3 O8'
_chemical_formula_sum 'C13 H6 Cl N3 O8'
_chemical_formula_weight 367.66
_chemical_melting_point 433.0(10)
_chemical_name_common '2,4,6-trinitrophenyl 4-chlorobenzoate'
_chemical_name_systematic
;
2,4,6-Trinitrophenyl 4-chlorobenzoate
;
_space_group_IT_number 14
_symmetry_cell_setting monoclinic
_symmetry_space_group_name_Hall '-P 2ybc'
_symmetry_space_group_name_H-M 'P 1 21/c 1'
_atom_sites_solution_hydrogens geom
_atom_sites_solution_primary direct
_atom_sites_solution_secondary difmap
_audit_creation_method SHELXL-97
_cell_angle_alpha 90.00
_cell_angle_beta 93.612(2)
_cell_angle_gamma 90.00
_cell_formula_units_Z 4
_cell_length_a 9.3526(3)
_cell_length_b 11.4793(3)
_cell_length_c 13.6089(4)
_cell_measurement_reflns_used 7848
_cell_measurement_temperature 295
_cell_measurement_theta_max 27.485
_cell_measurement_theta_min 2.546
_cell_volume 1458.17(7)
_computing_cell_refinement 'SCALEPACK (Otwinowski & Minor, 1997)'
_computing_data_collection 'COLLECT (Nonius, 2000)'
_computing_data_reduction 'DENZO and SCALEPACK (Otwinowski & Minor, 1997)'
_computing_molecular_graphics 'ORTEP-3 for Windows (Farrugia, 2012) and Mercury (Macrae <i>et al.</i>, 2006)'
_computing_publication_material 'WinGX (Farrugia, 2012)'
_computing_structure_refinement 'SHELXL97 (Sheldrick, 2008)'
_computing_structure_solution 'SHELXS97 (Sheldrick, 2008)'
_diffrn_ambient_temperature 295
_diffrn_measured_fraction_theta_full 0.994
_diffrn_measured_fraction_theta_max 0.983
_diffrn_measurement_device '95mm CCD camera on \k-goniostat'
_diffrn_measurement_device_type 'Nonius KappaCCD'
_diffrn_measurement_method 'CCD rotation images, thick slices'
_diffrn_radiation_monochromator graphite
_diffrn_radiation_source 'fine-focus sealed tube'
_diffrn_radiation_type MoK\a
_diffrn_radiation_wavelength 0.71073
_diffrn_reflns_av_R_equivalents 0.0400
_diffrn_reflns_av_sigmaI/netI 0.0275
_diffrn_reflns_limit_h_max 12
_diffrn_reflns_limit_h_min -12
_diffrn_reflns_limit_k_max 14
_diffrn_reflns_limit_k_min -14
_diffrn_reflns_limit_l_max 17
_diffrn_reflns_limit_l_min -17
_diffrn_reflns_number 15908
_diffrn_reflns_theta_full 27.00
_diffrn_reflns_theta_max 27.49
_diffrn_reflns_theta_min 2.81
_diffrn_standards_number 0
_exptl_absorpt_coefficient_mu 0.315
_exptl_absorpt_correction_type none
_exptl_crystal_colour pale-yellow
_exptl_crystal_density_diffrn 1.675
_exptl_crystal_density_method 'not measured'
_exptl_crystal_description block
_exptl_crystal_F_000 744
_exptl_crystal_size_max 0.35
_exptl_crystal_size_mid 0.31
_exptl_crystal_size_min 0.24
_refine_diff_density_max 0.295
_refine_diff_density_min -0.242
_refine_ls_extinction_coef 0.045(6)
_refine_ls_extinction_expression Fc^*^=kFc[1+0.001xFc^2^\l^3^/sin(2\q)]^-1/4^
_refine_ls_extinction_method 'SHELXL97 (Sheldrick, 2008)'
_refine_ls_goodness_of_fit_ref 1.022
_refine_ls_hydrogen_treatment constr
_refine_ls_matrix_type full
_refine_ls_number_parameters 246
_refine_ls_number_reflns 3288
_refine_ls_number_restraints 0
_refine_ls_restrained_S_all 1.022
_refine_ls_R_factor_all 0.0672
_refine_ls_R_factor_gt 0.0484
_refine_ls_shift/su_max 0.000
_refine_ls_shift/su_mean 0.000
_refine_ls_structure_factor_coef Fsqd
_refine_ls_weighting_details 'calc w=1/[\s^2^(Fo^2^)+(0.0910P)^2^+0.2737P] where P=(Fo^2^+2Fc^2^)/3'
_refine_ls_weighting_scheme calc
_refine_ls_wR_factor_gt 0.1318
_refine_ls_wR_factor_ref 0.1510
_reflns_number_gt 2424
_reflns_number_total 3288
_reflns_threshold_expression I>2\s(I)
_cod_data_source_file lh5591.cif
_cod_data_source_block I
_cod_original_sg_symbol_H-M 'P 21/c'
_cod_database_code 2237664
_cod_database_fobs_code 2237664

loop_
_symmetry_equiv_pos_as_xyz
'x, y, z'
'-x, y+1/2, -z+1/2'
'-x, -y, -z'
'x, -y-1/2, z-1/2'

loop_
_atom_site_type_symbol
_atom_site_label
_atom_site_fract_x
_atom_site_fract_y
_atom_site_fract_z
_atom_site_U_iso_or_equiv
_atom_site_adp_type
_atom_site_calc_flag
_atom_site_refinement_flags
_atom_site_occupancy
_atom_site_symmetry_multiplicity
_atom_site_disorder_assembly
_atom_site_disorder_group
Cl Cl1 0.70639(6) 0.72855(7) 1.22374(4) 0.0773(3) Uani d . 1 1 A .
N N1 0.2976(2) 0.57696(14) 0.65153(12) 0.0561(4) Uani d . 1 1 . .
N N2 -0.07414(19) 0.80404(16) 0.47344(13) 0.0582(4) Uani d . 1 1 . .
N N3 0.1244(2) 0.95193(16) 0.78955(13) 0.0630(5) Uani d . 1 1 . .
O O1 0.40062(19) 0.57284(15) 0.70877(13) 0.0772(5) Uani d . 1 1 . .
O O2 0.2690(3) 0.50235(18) 0.59209(18) 0.1161(9) Uani d . 1 1 . .
O O3 -0.0786(2) 0.72668(17) 0.41290(15) 0.0935(7) Uani d . 1 1 . .
O O4 -0.14293(19) 0.89346(16) 0.46545(13) 0.0783(5) Uani d . 1 1 . .
O O5A 0.0210(6) 1.0035(5) 0.7997(4) 0.1039(15) Uani d P 0.61 1 A 1
O O6A 0.2343(8) 0.9689(6) 0.8395(6) 0.169(3) Uani d P 0.61 1 A 1
O O5B 0.0649(8) 1.0471(5) 0.7629(5) 0.0839(18) Uani d P 0.39 1 A 2
O O6B 0.1736(9) 0.9336(6) 0.8683(3) 0.083(2) Uani d P 0.39 1 A 2
O O7 0.31371(15) 0.75992(11) 0.80241(10) 0.0511(3) Uani d . 1 1 A .
O O8 0.19504(17) 0.61439(15) 0.87062(11) 0.0698(5) Uani d . 1 1 A .
C C1 0.21381(19) 0.76369(15) 0.72449(12) 0.0427(4) Uani d . 1 1 . .
C C2 0.20321(19) 0.67959(15) 0.65074(12) 0.0438(4) Uani d . 1 1 A .
C C3 0.1074(2) 0.69124(15) 0.56973(13) 0.0469(4) Uani d . 1 1 . .
H H3 0.1000 0.6339 0.5214 0.056 Uiso calc R 1 1 A .
C C4 0.0233(2) 0.78926(15) 0.56216(13) 0.0461(4) Uani d . 1 1 A .
C C5 0.0276(2) 0.87387(16) 0.63325(13) 0.0479(4) Uani d . 1 1 . .
H H5 -0.0319 0.9387 0.6274 0.057 Uiso calc R 1 1 A .
C C6 0.1229(2) 0.85976(15) 0.71372(12) 0.0455(4) Uani d . 1 1 A .
C C7 0.2931(2) 0.67990(16) 0.87591(12) 0.0457(4) Uani d . 1 1 . .
C C8 0.40200(19) 0.69270(15) 0.95775(12) 0.0435(4) Uani d . 1 1 A .
C C9 0.5009(2) 0.78335(17) 0.96322(14) 0.0522(5) Uani d . 1 1 . .
H H9 0.5037 0.8366 0.9119 0.063 Uiso calc R 1 1 A .
C C10 0.5950(2) 0.79402(19) 1.04504(15) 0.0574(5) Uani d . 1 1 A .
H H10 0.6607 0.8549 1.0494 0.069 Uiso calc R 1 1 . .
C C11 0.5907(2) 0.71382(18) 1.12019(14) 0.0528(5) Uani d . 1 1 . .
C C12 0.4945(2) 0.62241(17) 1.11557(13) 0.0513(4) Uani d . 1 1 A .
H H12 0.4936 0.5687 1.1667 0.062 Uiso calc R 1 1 . .
C C13 0.3999(2) 0.61173(16) 1.03421(12) 0.0469(4) Uani d . 1 1 . .
H H13 0.3346 0.5505 1.0302 0.056 Uiso calc R 1 1 A .

loop_
_atom_site_aniso_label
_atom_site_aniso_U_11
_atom_site_aniso_U_22
_atom_site_aniso_U_33
_atom_site_aniso_U_12
_atom_site_aniso_U_13
_atom_site_aniso_U_23
Cl1 0.0639(4) 0.1147(6) 0.0505(3) -0.0004(3) -0.0189(2) 0.0022(3)
N1 0.0678(11) 0.0510(9) 0.0490(9) 0.0095(7) 0.0005(8) 0.0062(7)
N2 0.0568(10) 0.0640(10) 0.0517(9) -0.0021(8) -0.0134(7) 0.0040(8)
N3 0.0814(13) 0.0564(10) 0.0505(10) 0.0037(9) -0.0019(9) -0.0080(8)
O1 0.0779(11) 0.0792(11) 0.0725(11) 0.0261(9) -0.0106(9) 0.0079(8)
O2 0.150(2) 0.0794(12) 0.1119(16) 0.0508(13) -0.0479(14) -0.0421(12)
O3 0.1134(16) 0.0845(12) 0.0754(12) 0.0096(10) -0.0499(11) -0.0188(9)
O4 0.0763(11) 0.0838(11) 0.0717(10) 0.0233(9) -0.0195(8) 0.0077(8)
O5A 0.119(4) 0.093(3) 0.100(4) 0.039(3) 0.012(2) -0.036(3)
O6A 0.159(6) 0.114(4) 0.217(8) 0.052(4) -0.115(5) -0.106(5)
O5B 0.107(5) 0.066(4) 0.076(4) 0.025(3) -0.022(3) -0.022(3)
O6B 0.144(6) 0.080(4) 0.0251(16) -0.010(3) -0.008(2) -0.0062(19)
O7 0.0551(8) 0.0567(7) 0.0399(6) -0.0104(6) -0.0098(5) 0.0117(5)
O8 0.0708(10) 0.0877(10) 0.0489(8) -0.0328(8) -0.0119(6) 0.0194(7)
C1 0.0458(9) 0.0473(9) 0.0344(8) -0.0055(7) -0.0011(7) 0.0073(7)
C2 0.0508(10) 0.0414(8) 0.0390(8) 0.0001(7) 0.0005(7) 0.0060(7)
C3 0.0569(11) 0.0440(9) 0.0394(8) -0.0039(7) -0.0013(7) -0.0003(7)
C4 0.0469(10) 0.0506(10) 0.0398(9) -0.0033(7) -0.0052(7) 0.0049(7)
C5 0.0492(10) 0.0487(9) 0.0456(9) 0.0030(7) 0.0019(7) 0.0045(8)
C6 0.0532(10) 0.0454(9) 0.0379(8) -0.0015(7) 0.0037(7) -0.0008(7)
C7 0.0515(10) 0.0521(9) 0.0333(8) -0.0019(8) 0.0018(7) 0.0028(7)
C8 0.0462(9) 0.0497(9) 0.0344(8) 0.0027(7) 0.0012(7) -0.0005(7)
C9 0.0554(11) 0.0614(11) 0.0391(9) -0.0068(8) -0.0027(8) 0.0059(8)
C10 0.0570(12) 0.0676(12) 0.0465(10) -0.0103(9) -0.0055(8) -0.0004(9)
C11 0.0468(10) 0.0723(12) 0.0384(9) 0.0095(9) -0.0044(7) -0.0026(8)
C12 0.0543(11) 0.0598(11) 0.0396(9) 0.0112(8) 0.0005(7) 0.0073(8)
C13 0.0510(10) 0.0497(9) 0.0399(9) 0.0038(7) 0.0019(7) 0.0026(7)

loop_
_atom_type_symbol
_atom_type_description
_atom_type_scat_dispersion_real
_atom_type_scat_dispersion_imag
_atom_type_scat_source
C C 0.0033 0.0016 'International Tables Vol C Tables 4.2.6.8 and 6.1.1.4'
H H 0.0000 0.0000 'International Tables Vol C Tables 4.2.6.8 and 6.1.1.4'
Cl Cl 0.1484 0.1585 'International Tables Vol C Tables 4.2.6.8 and 6.1.1.4'
N N 0.0061 0.0033 'International Tables Vol C Tables 4.2.6.8 and 6.1.1.4'
O O 0.0106 0.0060 'International Tables Vol C Tables 4.2.6.8 and 6.1.1.4'

loop_
_geom_angle_atom_site_label_1
_geom_angle_atom_site_label_2
_geom_angle_atom_site_label_3
_geom_angle
O2 N1 O1 123.13(18)
O2 N1 C2 117.33(18)
O1 N1 C2 119.51(17)
O3 N2 O4 124.39(18)
O3 N2 C4 117.75(17)
O4 N2 C4 117.86(17)
O5A N3 O6B 105.7(5)
O5A N3 O6A 122.7(4)
O6B N3 O5B 124.2(5)
O6A N3 O5B 111.3(5)
O5A N3 C6 118.8(3)
O6B N3 C6 120.1(4)
O6A N3 C6 118.5(3)
O5B N3 C6 115.6(3)
C1 O7 C7 117.57(14)
O7 C1 C2 123.42(16)
O7 C1 C6 119.22(16)
C2 C1 C6 117.23(16)
C3 C2 C1 121.39(16)
C3 C2 N1 116.22(16)
C1 C2 N1 122.31(16)
C4 C3 C2 118.59(17)
C4 C3 H3 120.7
C2 C3 H3 120.7
C5 C4 C3 122.47(17)
C5 C4 N2 119.06(16)
C3 C4 N2 118.47(16)
C4 C5 C6 117.85(17)
C4 C5 H5 121.1
C6 C5 H5 121.1
C5 C6 C1 122.43(16)
C5 C6 N3 116.64(16)
C1 C6 N3 120.93(17)
O8 C7 O7 121.40(16)
O8 C7 C8 127.36(16)
O7 C7 C8 111.19(15)
C9 C8 C13 119.90(17)
C9 C8 C7 122.85(16)
C13 C8 C7 117.20(16)
C10 C9 C8 119.82(18)
C10 C9 H9 120.1
C8 C9 H9 120.1
C11 C10 C9 119.50(19)
C11 C10 H10 120.2
C9 C10 H10 120.2
C10 C11 C12 121.54(17)
C10 C11 Cl1 119.54(16)
C12 C11 Cl1 118.91(15)
C13 C12 C11 119.16(17)
C13 C12 H12 120.4
C11 C12 H12 120.4
C12 C13 C8 120.06(18)
C12 C13 H13 120.0
C8 C13 H13 120.0

loop_
_geom_bond_atom_site_label_1
_geom_bond_atom_site_label_2
_geom_bond_distance
Cl1 C11 1.7301(19)
N1 O2 1.197(2)
N1 O1 1.201(2)
N1 C2 1.472(2)
N2 O3 1.210(2)
N2 O4 1.213(2)
N2 C4 1.476(2)
N3 O5A 1.149(5)
N3 O6B 1.159(6)
N3 O6A 1.212(6)
N3 O5B 1.269(7)
N3 C6 1.477(2)
O7 C1 1.369(2)
O7 C7 1.380(2)
O8 C7 1.185(2)
C1 C2 1.392(2)
C1 C6 1.395(3)
C2 C3 1.383(2)
C3 C4 1.373(3)
C3 H3 0.9300
C4 C5 1.370(3)
C5 C6 1.377(3)
C5 H5 0.9300
C7 C8 1.468(2)
C8 C9 1.391(3)
C8 C13 1.396(2)
C9 C10 1.380(3)
C9 H9 0.9300
C10 C11 1.379(3)
C10 H10 0.9300
C11 C12 1.381(3)
C12 C13 1.379(3)
C12 H12 0.9300
C13 H13 0.9300

loop_
_geom_hbond_atom_site_label_D
_geom_hbond_atom_site_label_H
_geom_hbond_atom_site_label_A
_geom_hbond_site_symmetry_A
_geom_hbond_distance_DH
_geom_hbond_distance_HA
_geom_hbond_distance_DA
_geom_hbond_angle_DHA
C13 H13 O4 2_546 0.93 2.55 3.472(3) 173.8
C5 H5 O8 2_556 0.93 2.53 3.457(2) 174.4
C3 H3 O6B 4_575 0.93 2.36 3.188(5) 147.4
C12 H12 O1 3_667 0.93 2.51 3.377(2) 156.0

loop_
_geom_torsion_atom_site_label_1
_geom_torsion_atom_site_label_2
_geom_torsion_atom_site_label_3
_geom_torsion_atom_site_label_4
_geom_torsion
C7 O7 C1 C2 -74.2(2)
C7 O7 C1 C6 109.99(18)
O7 C1 C2 C3 -175.31(15)
C6 C1 C2 C3 0.5(2)
O7 C1 C2 N1 1.4(3)
C6 C1 C2 N1 177.23(15)
O2 N1 C2 C3 -12.3(3)
O1 N1 C2 C3 165.66(18)
O2 N1 C2 C1 170.8(2)
O1 N1 C2 C1 -11.2(3)
C1 C2 C3 C4 1.1(3)
N1 C2 C3 C4 -175.83(16)
C2 C3 C4 C5 -2.1(3)
C2 C3 C4 N2 177.22(16)
O3 N2 C4 C5 -178.2(2)
O4 N2 C4 C5 2.8(3)
O3 N2 C4 C3 2.4(3)
O4 N2 C4 C3 -176.62(19)
C3 C4 C5 C6 1.5(3)
N2 C4 C5 C6 -177.86(16)
C4 C5 C6 C1 0.2(3)
C4 C5 C6 N3 -179.55(17)
O7 C1 C6 C5 174.83(15)
C2 C1 C6 C5 -1.2(3)
O7 C1 C6 N3 -5.4(2)
C2 C1 C6 N3 178.57(16)
O5A N3 C6 C5 28.5(4)
O6B N3 C6 C5 161.0(5)
O6A N3 C6 C5 -152.5(5)
O5B N3 C6 C5 -16.5(5)
O5A N3 C6 C1 -151.2(4)
O6B N3 C6 C1 -18.8(5)
O6A N3 C6 C1 27.7(6)
O5B N3 C6 C1 163.7(4)
C1 O7 C7 O8 2.2(3)
C1 O7 C7 C8 -175.40(14)
O8 C7 C8 C9 -170.4(2)
O7 C7 C8 C9 6.9(3)
O8 C7 C8 C13 7.0(3)
O7 C7 C8 C13 -175.63(15)
C13 C8 C9 C10 -1.1(3)
C7 C8 C9 C10 176.21(17)
C8 C9 C10 C11 0.6(3)
C9 C10 C11 C12 0.2(3)
C9 C10 C11 Cl1 -178.89(16)
C10 C11 C12 C13 -0.5(3)
Cl1 C11 C12 C13 178.57(14)
C11 C12 C13 C8 0.0(3)
C9 C8 C13 C12 0.8(3)
C7 C8 C13 C12 -176.69(16)
